data_2239888
loop_
_publ_author_name
'Alliouche, Hayette'
'Bouraiou, Abdelmalek'
'Bouacida, Sofiane'
'Merazig, Hocine'
'Belfaitah, Ali'

_publ_section_title
;
 Crystal structure of
 (<i>E</i>)-1-methyl-2-[2-(2-methoxphenyl)ethenyl]-4-nitro-1<i>H</i>-imidazole
;
_journal_coeditor_code HG5400
_journal_issue 9
_journal_name_full 'Acta Crystallographica Section E'
_journal_page_first o966
_journal_page_last o967
_journal_paper_doi 10.1107/S1600536814017206
_journal_volume 70
_journal_year 2014
_chemical_formula_iupac 'C13 H13 N3 O3'
_chemical_formula_moiety 'C13 H13 N3 O3'
_chemical_formula_sum 'C13 H13 N3 O3'
_chemical_formula_weight 259.26
_chemical_name_systematic
;
1-Methyl-2-[(<i>E</i>)-2-(2-methoxphenyl)ethenyl]-4-nitro-1<i>H</i>-imidazole
;
_space_group_crystal_system triclinic
_space_group_IT_number 2
_space_group_name_Hall '-P 1'
_space_group_name_H-M_alt 'P -1'
_symmetry_space_group_name_Hall '-P 1'
_symmetry_space_group_name_H-M 'P -1'
_atom_sites_solution_hydrogens geom
_atom_sites_solution_primary direct
_atom_sites_solution_secondary difmap
_audit_conform_dict_name cif_core.dic
_audit_conform_dict_version 2.3
_audit_creation_method 'WinGX routine CIF_UPDATE'
_cell_angle_alpha 68.877(17)
_cell_angle_beta 75.037(17)
_cell_angle_gamma 76.182(17)
_cell_formula_units_Z 2
_cell_length_a 7.9339(18)
_cell_length_b 8.1994(19)
_cell_length_c 10.452(3)
_cell_measurement_reflns_used 1356
_cell_measurement_temperature 150(2)
_cell_measurement_theta_max 24.58
_cell_measurement_theta_min 2.7
_cell_volume 604.7(3)
_computing_cell_refinement 'SAINT (Bruker, 2006)'
_computing_data_collection 'APEX2 (Bruker, 2006)'
_computing_data_reduction 'SAINT (Bruker, 2006)'
_computing_molecular_graphics 'ORTEP-3 for Windows (Farrugia, 2012) and DIAMOND (Brandenburg & Berndt, 2001)'
_computing_publication_material 'WinGX (Farrugia, 2012)'
_computing_structure_refinement 'SHELXL97 (Sheldrick, 2008)'
_computing_structure_solution 'SIR2002 (Burla <i>et al.</i>, 2005)'
_diffrn_ambient_temperature 150(2)
_diffrn_measured_fraction_theta_full 0.99
_diffrn_measured_fraction_theta_max 0.964
_diffrn_measurement_device_type 'Bruker APEXII'
_diffrn_measurement_method 'CCD rotation images, thin slices'
_diffrn_radiation_monochromator graphite
_diffrn_radiation_type MoK\a
_diffrn_radiation_wavelength 0.71073
_diffrn_reflns_av_R_equivalents 0
_diffrn_reflns_limit_h_max 9
_diffrn_reflns_limit_h_min -9
_diffrn_reflns_limit_k_max 9
_diffrn_reflns_limit_k_min -9
_diffrn_reflns_limit_l_max 12
_diffrn_reflns_limit_l_min -12
_diffrn_reflns_number 5177
_diffrn_reflns_theta_full 25
_diffrn_reflns_theta_max 25.29
_diffrn_reflns_theta_min 2.69
_exptl_absorpt_coefficient_mu 0.104
_exptl_absorpt_correction_T_max 1.0000
_exptl_absorpt_correction_T_min 0.7544
_exptl_absorpt_correction_type multi-scan
_exptl_absorpt_process_details
;
(SADABS; Sheldrick, 2002)
;
_exptl_crystal_colour Yellow
_exptl_crystal_density_diffrn 1.424
_exptl_crystal_density_method 'not measured'
_exptl_crystal_description Block
_exptl_crystal_F_000 272
_exptl_crystal_size_max 0.19
_exptl_crystal_size_mid 0.12
_exptl_crystal_size_min 0.08
_refine_diff_density_max 0.491
_refine_diff_density_min -0.422
_refine_ls_extinction_coef 0.045(12)
_refine_ls_extinction_expression Fc^*^=kFc[1+0.001xFc^2^\l^3^/sin(2\q)]^-1/4^
_refine_ls_extinction_method 'SHELXL97 (Sheldrick, 2008)'
_refine_ls_goodness_of_fit_ref 1.062
_refine_ls_hydrogen_treatment constr
_refine_ls_matrix_type full
_refine_ls_number_parameters 176
_refine_ls_number_reflns 5171
_refine_ls_number_restraints 0
_refine_ls_restrained_S_all 1.062
_refine_ls_R_factor_all 0.1151
_refine_ls_R_factor_gt 0.0877
_refine_ls_shift/su_max 0
_refine_ls_shift/su_mean 0
_refine_ls_structure_factor_coef Fsqd
_refine_ls_weighting_details 'calc w=1/[\s^2^(Fo^2^)+(0.1745P)^2^+0.1919P] where P=(Fo^2^+2Fc^2^)/3'
_refine_ls_weighting_scheme calc
_refine_ls_wR_factor_gt 0.2476
_refine_ls_wR_factor_ref 0.2819
_reflns_number_gt 3712
_reflns_number_total 5177
_reflns_threshold_expression I>2sigma(I)
_cod_data_source_file hg5400sup1.cf
_cod_data_source_block I
_cod_original_cell_volume 604.7(2)
_cod_database_code 2239888
_cod_database_fobs_code 2239888

loop_
_space_group_symop_operation_xyz
'x, y, z'
'-x, -y, -z'

loop_
_atom_site_type_symbol
_atom_site_label
_atom_site_fract_x
_atom_site_fract_y
_atom_site_fract_z
_atom_site_U_iso_or_equiv
_atom_site_adp_type
_atom_site_calc_flag
_atom_site_refinement_flags
_atom_site_occupancy
_atom_site_symmetry_multiplicity
O O1 0.4178(3) 0.2400(3) 0.2786(3) 0.0256(6) Uani d . 1 1
O O3 1.0969(3) 0.6148(3) 0.0846(2) 0.0219(6) Uani d . 1 1
O O2 0.1531(3) 0.2922(3) 0.3961(3) 0.0238(6) Uani d . 1 1
N N1 0.3026(4) 0.3303(4) 0.3420(3) 0.0167(7) Uani d . 1 1
N N2 0.5059(3) 0.5331(4) 0.2979(3) 0.0162(7) Uani d . 1 1
N N3 0.3292(3) 0.7076(3) 0.4156(3) 0.0134(6) Uani d . 1 1
C C1 0.3460(4) 0.4809(4) 0.3545(3) 0.0142(7) Uani d . 1 1
C C2 0.4934(4) 0.6726(4) 0.3362(3) 0.0125(7) Uani d . 1 1
C C5 0.6299(4) 0.7796(5) 0.3004(3) 0.0172(8) Uani d . 1 1
H H5 0.6018 0.8867 0.319 0.021 Uiso calc R 1 1
C C6 0.7973(4) 0.7279(4) 0.2408(3) 0.0151(7) Uani d . 1 1
H H6 0.8198 0.6187 0.2261 0.018 Uiso calc R 1 1
C C7 0.9464(4) 0.8227(4) 0.1968(3) 0.0139(7) Uani d . 1 1
C C8 1.1027(4) 0.7634(4) 0.1144(3) 0.0159(8) Uani d . 1 1
C C13 1.2438(4) 0.5580(5) -0.0106(4) 0.0273(9) Uani d . 1 1
H H13C 1.2622 0.6542 -0.0961 0.041 Uiso calc R 1 1
H H13A 1.22 0.4604 -0.0296 0.041 Uiso calc R 1 1
H H13B 1.3478 0.5214 0.0299 0.041 Uiso calc R 1 1
C C4 0.2711(4) 0.8439(5) 0.4845(3) 0.0196(8) Uani d . 1 1
H H4A 0.1465 0.8508 0.5215 0.029 Uiso calc R 1 1
H H4B 0.2948 0.9563 0.418 0.029 Uiso calc R 1 1
H H4C 0.3339 0.814 0.5591 0.029 Uiso calc R 1 1
C C3 0.2328(4) 0.5873(4) 0.4277(3) 0.0139(7) Uani d . 1 1
H H3 0.117 0.5778 0.4744 0.017 Uiso calc R 1 1
C C9 1.2469(4) 0.8506(5) 0.0702(3) 0.0207(8) Uani d . 1 1
H H9 1.349 0.81 0.0154 0.025 Uiso calc R 1 1
C C10 1.2392(5) 0.9970(5) 0.1072(3) 0.0233(8) Uani d . 1 1
H H10 1.3369 1.0544 0.0781 0.028 Uiso calc R 1 1
C C11 1.0871(4) 1.0600(5) 0.1876(3) 0.0211(8) Uani d . 1 1
H H11 1.0818 1.1602 0.2116 0.025 Uiso calc R 1 1
C C12 0.9434(4) 0.9723(5) 0.2317(3) 0.0199(8) Uani d . 1 1
H H12 0.8418 1.0144 0.2863 0.024 Uiso calc R 1 1

loop_
_atom_site_aniso_label
_atom_site_aniso_U_11
_atom_site_aniso_U_22
_atom_site_aniso_U_33
_atom_site_aniso_U_12
_atom_site_aniso_U_13
_atom_site_aniso_U_23
O1 0.0232(13) 0.0238(14) 0.0331(14) -0.0046(11) 0.0055(11) -0.0199(12)
O3 0.0169(13) 0.0238(14) 0.0257(13) -0.0036(10) 0.0029(10) -0.0135(11)
O2 0.0142(13) 0.0280(15) 0.0313(14) -0.0066(11) 0.0037(11) -0.0154(12)
N1 0.0173(15) 0.0150(15) 0.0183(14) -0.0021(12) -0.0013(12) -0.0077(12)
N2 0.0144(14) 0.0181(15) 0.0159(14) -0.0007(12) -0.0022(11) -0.0070(12)
N3 0.0139(14) 0.0113(14) 0.0162(13) -0.0006(11) -0.0005(11) -0.0083(11)
C1 0.0135(16) 0.0166(17) 0.0122(16) -0.0007(13) -0.0053(13) -0.0032(13)
C2 0.0120(16) 0.0162(17) 0.0099(14) -0.0020(13) -0.0029(13) -0.0043(13)
C5 0.0170(18) 0.0181(17) 0.0207(17) -0.0027(14) -0.0072(14) -0.0086(15)
C6 0.0155(17) 0.0144(17) 0.0177(16) 0.0010(14) -0.0055(13) -0.0084(14)
C7 0.0154(17) 0.0165(17) 0.0089(15) -0.0037(14) -0.0028(13) -0.0018(13)
C8 0.0143(17) 0.0193(18) 0.0134(16) -0.0016(14) -0.0034(14) -0.0047(14)
C13 0.0200(19) 0.033(2) 0.0253(19) 0.0037(17) 0.0043(15) -0.0167(17)
C4 0.0171(17) 0.0219(18) 0.0232(17) -0.0021(15) -0.0010(14) -0.0137(15)
C3 0.0126(17) 0.0178(18) 0.0129(15) -0.0037(14) -0.0026(13) -0.0058(13)
C9 0.0150(17) 0.029(2) 0.0163(17) -0.0043(15) -0.0043(14) -0.0036(15)
C10 0.026(2) 0.030(2) 0.0173(17) -0.0148(16) -0.0081(15) -0.0020(16)
C11 0.0237(19) 0.025(2) 0.0201(17) -0.0062(16) -0.0086(15) -0.0092(16)
C12 0.0187(18) 0.025(2) 0.0176(17) -0.0039(15) -0.0067(14) -0.0068(15)

loop_
_atom_type_symbol
_atom_type_description
_atom_type_scat_dispersion_real
_atom_type_scat_dispersion_imag
_atom_type_scat_source
C C 0.0033 0.0016 'International Tables Vol C Tables 4.2.6.8 and 6.1.1.4'
H H 0 0 'International Tables Vol C Tables 4.2.6.8 and 6.1.1.4'
N N 0.0061 0.0033 'International Tables Vol C Tables 4.2.6.8 and 6.1.1.4'
O O 0.0106 0.006 'International Tables Vol C Tables 4.2.6.8 and 6.1.1.4'

loop_
_geom_angle_atom_site_label_1
_geom_angle_atom_site_label_2
_geom_angle_atom_site_label_3
_geom_angle
C8 O3 C13 117.1(3)
O2 N1 O1 122.5(3)
O2 N1 C1 119.0(3)
O1 N1 C1 118.4(3)
C2 N2 C1 103.9(3)
C3 N3 C2 108.4(2)
C3 N3 C4 124.7(3)
C2 N3 C4 126.7(3)
N2 C1 C3 112.9(3)
N2 C1 N1 123.0(3)
C3 C1 N1 124.1(3)
N2 C2 N3 111.1(3)
N2 C2 C5 125.9(3)
N3 C2 C5 123.0(3)
C6 C5 C2 121.7(3)
C6 C5 H5 119.2
C2 C5 H5 119.2
C5 C6 C7 127.7(3)
C5 C6 H6 116.1
C7 C6 H6 116.1
C12 C7 C8 117.2(3)
C12 C7 C6 123.3(3)
C8 C7 C6 119.5(3)
O3 C8 C9 124.8(3)
O3 C8 C7 114.1(3)
C9 C8 C7 121.1(3)
O3 C13 H13C 109.5
O3 C13 H13A 109.5
H13C C13 H13A 109.5
O3 C13 H13B 109.5
H13C C13 H13B 109.5
H13A C13 H13B 109.5
N3 C4 H4A 109.5
N3 C4 H4B 109.5
H4A C4 H4B 109.5
N3 C4 H4C 109.5
H4A C4 H4C 109.5
H4B C4 H4C 109.5
N3 C3 C1 103.7(3)
N3 C3 H3 128.1
C1 C3 H3 128.1
C10 C9 C8 120.0(3)
C10 C9 H9 120
C8 C9 H9 120
C9 C10 C11 120.6(3)
C9 C10 H10 119.7
C11 C10 H10 119.7
C12 C11 C10 119.2(3)
C12 C11 H11 120.4
C10 C11 H11 120.4
C11 C12 C7 121.9(3)
C11 C12 H12 119
C7 C12 H12 119

loop_
_geom_bond_atom_site_label_1
_geom_bond_atom_site_label_2
_geom_bond_distance
O1 N1 1.241(3)
O3 C8 1.375(4)
O3 C13 1.429(4)
O2 N1 1.236(3)
N1 C1 1.415(4)
N2 C2 1.317(4)
N2 C1 1.354(4)
N3 C3 1.339(4)
N3 C2 1.380(4)
N3 C4 1.464(4)
C1 C3 1.380(4)
C2 C5 1.445(5)
C5 C6 1.351(5)
C5 H5 0.93
C6 C7 1.455(5)
C6 H6 0.93
C7 C12 1.394(5)
C7 C8 1.406(4)
C8 C9 1.383(5)
C13 H13C 0.96
C13 H13A 0.96
C13 H13B 0.96
C4 H4A 0.96
C4 H4B 0.96
C4 H4C 0.96
C3 H3 0.93
C9 C10 1.372(5)
C9 H9 0.93
C10 C11 1.386(5)
C10 H10 0.93
C11 C12 1.382(5)
C11 H11 0.93
C12 H12 0.93

loop_
_geom_hbond_atom_site_label_D
_geom_hbond_atom_site_label_H
_geom_hbond_atom_site_label_A
_geom_hbond_site_symmetry_A
_geom_hbond_distance_DH
_geom_hbond_distance_HA
_geom_hbond_distance_DA
_geom_hbond_angle_DHA
_geom_hbond_publ_flag
C3 H3 O2 2_566 0.9300 2.4500 3.271(4) 147.00 yes
C4 H4B O1 1_565 0.9600 2.5300 3.465(5) 165.00 yes
C6 H6 O3 . 0.9300 2.3100 2.685(4) 103.00 yes
C6 H6 N2 . 0.9300 2.6000 2.935(4) 102.00 yes

loop_
_geom_torsion_atom_site_label_1
_geom_torsion_atom_site_label_2
_geom_torsion_atom_site_label_3
_geom_torsion_atom_site_label_4
_geom_torsion
C2 N2 C1 C3 0.3(3)
C2 N2 C1 N1 -178.3(3)
O2 N1 C1 N2 -179.5(3)
O1 N1 C1 N2 1.5(4)
O2 N1 C1 C3 2.0(5)
O1 N1 C1 C3 -176.9(3)
C1 N2 C2 N3 0.1(3)
C1 N2 C2 C5 -179.2(3)
C3 N3 C2 N2 -0.5(3)
C4 N3 C2 N2 175.4(3)
C3 N3 C2 C5 178.9(3)
C4 N3 C2 C5 -5.3(5)
N2 C2 C5 C6 -10.8(5)
N3 C2 C5 C6 170.0(3)
C2 C5 C6 C7 178.6(3)
C5 C6 C7 C12 11.0(5)
C5 C6 C7 C8 -168.8(3)
C13 O3 C8 C9 -6.8(5)
C13 O3 C8 C7 173.6(3)
C12 C7 C8 O3 179.6(3)
C6 C7 C8 O3 -0.6(4)
C12 C7 C8 C9 -0.1(5)
C6 C7 C8 C9 179.8(3)
C2 N3 C3 C1 0.6(3)
C4 N3 C3 C1 -175.4(3)
N2 C1 C3 N3 -0.5(3)
N1 C1 C3 N3 178.1(3)
O3 C8 C9 C10 -179.3(3)
C7 C8 C9 C10 0.3(5)
C8 C9 C10 C11 -0.7(5)
C9 C10 C11 C12 0.8(5)
C10 C11 C12 C7 -0.5(5)
C8 C7 C12 C11 0.1(5)
C6 C7 C12 C11 -179.7(3)
